data_9001848
loop_
_publ_author_name
'Yang, H.'
'Prewitt, C. T.'
'Frost, D. J.'

_publ_section_title
;
 Crystal structure of the dense hydrous magnesium silicate, phase D
;
_journal_name_full 'American Mineralogist'
_journal_page_first 651
_journal_page_last 654
_journal_volume 82
_journal_year 1997
_chemical_formula_sum 'H2.22 Mg1.11 O6 Si1.89'
_chemical_name_mineral Phase-D
_space_group_IT_number 162
_symmetry_space_group_name_Hall '-P 3 2'
_symmetry_space_group_name_H-M 'P -3 1 m'
_cell_angle_alpha 90
_cell_angle_beta 90
_cell_angle_gamma 120
_cell_formula_units_Z 1
_cell_length_a 4.7453
_cell_length_b 4.7453
_cell_length_c 4.3450
_cell_volume 84.732
_database_code_amcsd 0001904
_exptl_crystal_density_diffrn 3.494
_cod_original_formula_sum 'Mg1.11 Si1.89 H2.22 O6'
_cod_database_code 9001848

loop_
_space_group_symop_operation_xyz
x,y,z
x-y,-y,z
y,-x+y,-z
-y,-x,-z
-x+y,-x,z
-x,-x+y,z
-x,-y,-z
-x+y,y,-z
-y,x-y,z
y,x,z
x-y,x,-z
x,x-y,-z

loop_
_atom_site_aniso_label
_atom_site_aniso_U_11
_atom_site_aniso_U_22
_atom_site_aniso_U_33
_atom_site_aniso_U_12
_atom_site_aniso_U_13
_atom_site_aniso_U_23
Mg1 0.02755 0.02755 0.00947 0.01377 0.00000 0.00000
Si 0.00744 0.00744 0.00612 0.00372 0.00000 0.00000
Mg2 0.00744 0.00744 0.00612 0.00372 0.00000 0.00000
O 0.00779 0.00881 0.01148 0.00441 -0.00018 0.00000

loop_
_atom_site_label
_atom_site_fract_x
_atom_site_fract_y
_atom_site_fract_z
_atom_site_occupancy
_atom_site_U_iso_or_equiv
Mg1 0.00000 0.00000 0.00000 1.00000 ?
Si 0.66667 0.33333 0.50000 0.94500 ?
Mg2 0.66667 0.33333 0.50000 0.05500 ?
H 0.53600 0.00000 0.09100 0.37000 0.01140
O 0.63270 0.00000 0.27160 1.00000 ?

loop_
_cod_changelog_entry_id
_cod_changelog_entry_author
_cod_changelog_entry_date
_cod_changelog_entry_text
1
;cod-tools version 3.10.1
Id: cif_fix_AMCSD_atom_labels 10224 2024-08-07 11:09:31Z saulius
;
2024-08-07T19:38:18+03:00
;Changed the following '_atom_site_label' values:
the first duplicated label 'Mg'  converted to 'Mg1'
duplicated label 'Mg' at index 2 converted to 'Mg2'
;

loop_
_cod_related_entry_id
_cod_related_entry_database
_cod_related_entry_code
1 AMCSD 0001904
